data_7004690
loop_
_publ_author_name
'Vargas-Baca, Ignacio'
'Findlater, Michael'
'Powell, Adam'
'Vasudevan, Kalyan V.'
'Cowley, Alan H.'

_publ_section_title
;
 Boron di- and tri-cations
;
_journal_issue 45
_journal_name_full 'Dalton Transactions'
_journal_page_first 6421
_journal_page_last 6426
_journal_paper_doi 10.1039/b810575h
_journal_year 2008
_chemical_formula_moiety 'C3 H10 B Br2 N'
_chemical_formula_sum 'C3 H10 B Br2 N'
_chemical_formula_weight 230.75
_space_group_IT_number 62
_symmetry_cell_setting orthorhombic
_symmetry_space_group_name_Hall '-P 2ac 2n'
_symmetry_space_group_name_H-M 'P n m a'
_atom_sites_solution_hydrogens geom
_atom_sites_solution_primary direct
_atom_sites_solution_secondary difmap
_audit_creation_method 'SHELXTL Ver. 6.10'
_cell_angle_alpha 90.00
_cell_angle_beta 90.00
_cell_angle_gamma 90.00
_cell_formula_units_Z 4
_cell_length_a 11.627(5)
_cell_length_b 10.811(5)
_cell_length_c 6.171(5)
_cell_measurement_temperature 153(2)
_cell_volume 775.7(8)
_computing_cell_refinement 'Collect software, Nonius B.V. 1998'
_computing_data_collection 'Collect software, Nonius B.V. 1998'
_computing_data_reduction
;
DENZO and Scalepack (Otwinoski and Minor, 1997)
;
_computing_molecular_graphics 'XP SHELXTL/PC, Siemens Analytical'
_computing_structure_refinement 'XL SHELXTL/PC, Siemens Analytical'
_computing_structure_solution
;
SIR97 - Altomare A., Burla M.C., Camalli M., Cascarano G.L., Giacovazzo C.,
Guagliardi A., Moliterni A.G.G., Polidori G.,Spagna R.
;
_diffrn_ambient_temperature 153(2)
_diffrn_measured_fraction_theta_full 0.998
_diffrn_measured_fraction_theta_max 0.998
_diffrn_measurement_device_type 'Nonius Kappa CCD'
_diffrn_measurement_method \w-scan
_diffrn_radiation_monochromator graphite
_diffrn_radiation_source 'fine-focus sealed tube'
_diffrn_radiation_type MoK\a
_diffrn_radiation_wavelength 0.71073
_diffrn_reflns_av_R_equivalents 0.0575
_diffrn_reflns_av_sigmaI/netI 0.0519
_diffrn_reflns_limit_h_max 15
_diffrn_reflns_limit_h_min -13
_diffrn_reflns_limit_k_max 14
_diffrn_reflns_limit_k_min -13
_diffrn_reflns_limit_l_max 7
_diffrn_reflns_limit_l_min -8
_diffrn_reflns_number 2753
_diffrn_reflns_theta_full 27.44
_diffrn_reflns_theta_max 27.44
_diffrn_reflns_theta_min 3.50
_exptl_absorpt_coefficient_mu 10.348
_exptl_absorpt_correction_T_max .394
_exptl_absorpt_correction_T_min .301
_exptl_absorpt_correction_type multi-scan
_exptl_absorpt_process_details 'DENZO and Scalepack (Otwinoski and Minor, 1997)'
_exptl_crystal_colour colorless
_exptl_crystal_density_diffrn 1.976
_exptl_crystal_density_method 'not measured'
_exptl_crystal_description block
_exptl_crystal_F_000 440
_exptl_crystal_size_max 0.15
_exptl_crystal_size_mid 0.10
_exptl_crystal_size_min 0.09
_refine_diff_density_max 0.784
_refine_diff_density_min -0.603
_refine_diff_density_rms 0.121
_refine_ls_extinction_method none
_refine_ls_goodness_of_fit_ref 0.988
_refine_ls_hydrogen_treatment constr
_refine_ls_matrix_type full
_refine_ls_number_parameters 37
_refine_ls_number_reflns 918
_refine_ls_number_restraints 0
_refine_ls_restrained_S_all 0.988
_refine_ls_R_factor_all 0.0913
_refine_ls_R_factor_gt 0.0390
_refine_ls_shift/su_max 0.001
_refine_ls_shift/su_mean 0.000
_refine_ls_structure_factor_coef Fsqd
_refine_ls_weighting_details 'calc w=1/[\s^2^(Fo^2^)+(0.0479P)^2^+0.2507P] where P=(Fo^2^+2Fc^2^)/3'
_refine_ls_weighting_scheme calc
_refine_ls_wR_factor_gt 0.0912
_refine_ls_wR_factor_ref 0.1085
_reflns_number_gt 497
_reflns_number_total 918
_reflns_threshold_expression >2sigma(I)
_cod_data_source_file b810575h.txt
_cod_data_source_block pnma
_cod_original_sg_symbol_Hall -p2ac2n
_cod_original_sg_symbol_H-M Pnma
_cod_database_code 7004690

loop_
_symmetry_equiv_pos_as_xyz
'x, y, z'
'-x+1/2, -y, z+1/2'
'x+1/2, -y+1/2, -z+1/2'
'-x, y+1/2, -z'
'-x, -y, -z'
'x-1/2, y, -z-1/2'
'-x-1/2, y-1/2, z-1/2'
'x, -y-1/2, z'

loop_
_atom_site_label
_atom_site_type_symbol
_atom_site_fract_x
_atom_site_fract_y
_atom_site_fract_z
_atom_site_U_iso_or_equiv
_atom_site_adp_type
_atom_site_occupancy
_atom_site_symmetry_multiplicity
_atom_site_calc_flag
_atom_site_refinement_flags
_atom_site_disorder_assembly
_atom_site_disorder_group
Br1 Br 0.86569(4) 0.90213(4) 0.49373(8) 0.0441(3) Uani 1 1 d . . .
N1 N 0.6557(5) 0.7500 0.5559(8) 0.0313(13) Uani 1 2 d S . .
C1 C 0.6697(6) 0.7500 0.7960(9) 0.0388(17) Uani 1 2 d S . .
H1A H 0.7114 0.8225 0.8395 0.047 Uiso 1 1 d R . .
H1C H 0.5953 0.7500 0.8634 0.047 Uiso 1 2 d SR . .
C2 C 0.5865(5) 0.6366(5) 0.4959(7) 0.0486(14) Uani 1 1 d . . .
H2A H 0.5153 0.6367 0.5747 0.073 Uiso 1 1 d R . .
H2B H 0.6293 0.5633 0.5313 0.073 Uiso 1 1 d R . .
H2C H 0.5707 0.6377 0.3432 0.073 Uiso 1 1 d R . .
B1 B 0.7714(7) 0.7500 0.4159(13) 0.035(2) Uani 1 2 d S . .
H1 H 0.7533 0.7500 0.2609 0.042 Uiso 1 2 d SR . .

loop_
_atom_site_aniso_label
_atom_site_aniso_U_11
_atom_site_aniso_U_22
_atom_site_aniso_U_33
_atom_site_aniso_U_23
_atom_site_aniso_U_13
_atom_site_aniso_U_12
Br1 0.0384(4) 0.0304(3) 0.0635(4) 0.0065(2) 0.0017(3) -0.0072(2)
N1 0.028(3) 0.026(3) 0.040(3) 0.000 -0.001(2) 0.000
C1 0.041(4) 0.040(4) 0.035(4) 0.000 -0.001(3) 0.000
C2 0.038(3) 0.046(3) 0.062(4) -0.003(3) -0.001(3) -0.013(3)
B1 0.034(5) 0.030(5) 0.040(4) 0.000 0.002(4) 0.000

loop_
_atom_type_symbol
_atom_type_description
_atom_type_scat_dispersion_real
_atom_type_scat_dispersion_imag
_atom_type_scat_source
C C 0.0033 0.0016 'International Tables Vol C Tables 4.2.6.8 and 6.1.1.4'
H H 0.0000 0.0000 'International Tables Vol C Tables 4.2.6.8 and 6.1.1.4'
B B 0.0013 0.0007 'International Tables Vol C Tables 4.2.6.8 and 6.1.1.4'
Br Br -0.2901 2.4595 'International Tables Vol C Tables 4.2.6.8 and 6.1.1.4'
N N 0.0061 0.0033 'International Tables Vol C Tables 4.2.6.8 and 6.1.1.4'

loop_
_geom_angle_atom_site_label_1
_geom_angle_atom_site_label_2
_geom_angle_atom_site_label_3
_geom_angle
_geom_angle_site_symmetry_1
_geom_angle_site_symmetry_3
_geom_angle_publ_flag
C1 N1 C2 107.6(3) . . ?
C1 N1 C2 107.6(3) . 8_575 ?
C2 N1 C2 108.3(6) . 8_575 ?
C1 N1 B1 116.4(6) . . ?
C2 N1 B1 108.4(3) . . ?
C2 N1 B1 108.4(3) 8_575 . ?
N1 C1 H1A 109.5 . . ?
N1 C1 H1C 109.4 . . ?
H1A C1 H1C 109.5 . . ?
N1 C2 H2A 109.4 . . ?
N1 C2 H2B 109.7 . . ?
H2A C2 H2B 109.5 . . ?
N1 C2 H2C 109.4 . . ?
H2A C2 H2C 109.4 . . ?
H2B C2 H2C 109.5 . . ?
N1 B1 Br1 109.0(3) . . ?
N1 B1 Br1 109.0(3) . 8_575 ?
Br1 B1 Br1 107.9(4) . 8_575 ?
N1 B1 H1 110.3 . . ?
Br1 B1 H1 110.3 . . ?
Br1 B1 H1 110.3 8_575 . ?

loop_
_geom_bond_atom_site_label_1
_geom_bond_atom_site_label_2
_geom_bond_distance
_geom_bond_site_symmetry_2
_geom_bond_publ_flag
Br1 B1 2.034(5) . ?
N1 C1 1.490(7) . ?
N1 C2 1.513(6) . ?
N1 C2 1.513(6) 8_575 ?
N1 B1 1.599(10) . ?
C1 H1A 0.9597 . ?
C1 H1C 0.9598 . ?
C2 H2A 0.9603 . ?
C2 H2B 0.9602 . ?
C2 H2C 0.9600 . ?
B1 Br1 2.034(5) 8_575 ?
B1 H1 0.9794 . ?
